data_4115480
loop_
_publ_author_name
'P. A. Koutentis'
'Y. Chen'
'Y. Cao'
'T. P. Best'
'M. E. Itkis'
'L. Beer'
'R. T. Oakley'
'A. W. Cordes'
'C. P. Brock'
'R. C. Haddon'

_publ_section_title
;
 Perchlorophenalenyl Radical
;
_journal_name_full 'Journal of the American Chemical Society'
_journal_page_first 3864
_journal_page_last 3871
_journal_paper_doi 10.1021/ja0018015
_journal_volume 123
_journal_year 2001
_chemical_compound_source
;
Synthesized in the laboratory of R. C. Haddon.
;
_chemical_formula_moiety 'C13 Cl9'
_chemical_formula_sum 'C13 Cl9'
_chemical_formula_weight 475.18
_chemical_melting_point 521
_chemical_name_common
;
Perchlorophenalenyl
;
_chemical_name_systematic
;
Perchlorophenalenyl
;
_space_group_IT_number 160
_symmetry_cell_setting trigonal
_symmetry_Int_Tables_number 160
_symmetry_space_group_name_Hall 'R 3 -2"'
_symmetry_space_group_name_H-M 'R 3 m :H'
_atom_sites_solution_primary direct
_atom_sites_solution_secondary difmap
_audit_creation_date 2000-03-11
_audit_creation_method
;
SHELXL-97, macros written locally, and C. P. Brock
;
_cell_angle_alpha 90.
_cell_angle_beta 90.
_cell_angle_gamma 120.
_cell_formula_units_Z 3
_cell_length_a 18.704(3)
_cell_length_b 18.704(3)
_cell_length_c 3.7792(7)
_cell_measurement_reflns_used 15351
_cell_measurement_temperature 299(1)
_cell_measurement_theta_max 27.5
_cell_measurement_theta_min 1.0
_cell_volume 1145.0(3)
_computing_cell_refinement 'DENZO-SMN (Otwinowski & Minor, 1997)'
_computing_data_collection 'COLLECT software (Nonius, 1998)'
_computing_data_reduction 'SCALEPACK (Otwinowski & Minor, 1997)'
_computing_molecular_graphics 'SHELXTL PC (Sheldrick, 1990)'
_computing_structure_refinement 'SHELXL-97 (Sheldrick, 1997)'
_computing_structure_solution
;
SIR92 (Altomare, Cascarano, Giacovazzo, Guagliardi, Burla,
Polidori & Camalli, 1994) in maXus (Mackay, Gilmore,
Edwards, Tremayne, Stewart & Shankland, 1998)
;
_diffrn_ambient_temperature 299(1)
_diffrn_detector_area_resol_mean 18
_diffrn_measured_fraction_theta_full 0.99
_diffrn_measured_fraction_theta_max 0.99
_diffrn_measurement_device_type 'Nonius Kappa-CCD diffractometer'
_diffrn_measurement_method '\f and \w scans with 1.0\% steps'
_diffrn_radiation_monochromator graphite
_diffrn_radiation_source 'fine-focus sealed tube'
_diffrn_radiation_type MoK\a
_diffrn_radiation_wavelength 0.71073
_diffrn_reflns_av_R_equivalents 0.007
_diffrn_reflns_av_sigmaI/netI 0.016
_diffrn_reflns_limit_h_max 0
_diffrn_reflns_limit_h_min -24
_diffrn_reflns_limit_k_max 21
_diffrn_reflns_limit_k_min 0
_diffrn_reflns_limit_l_max 4
_diffrn_reflns_limit_l_min -4
_diffrn_reflns_number 632
_diffrn_reflns_theta_full 27.5
_diffrn_reflns_theta_max 27.5
_diffrn_reflns_theta_min 2.2
_diffrn_standards_decay_% <1.
_exptl_absorpt_coefficient_mu 1.64
_exptl_absorpt_correction_T_max 0.85
_exptl_absorpt_correction_T_min 0.79
_exptl_absorpt_correction_type multi-scan
_exptl_absorpt_process_details 'DENZO-SMN (Otwinowski & Minor, 1997)'
_exptl_crystal_colour 'shiny black'
_exptl_crystal_density_diffrn 2.067
_exptl_crystal_description
;
Prisms.  The a prism axis is c. The six major faces belong
to the form {1 1 -2 0}.
;
_exptl_crystal_F_000 693
_exptl_crystal_preparation
;
Crystals were grown by sublimation
;
_exptl_crystal_size_max 0.40
_exptl_crystal_size_mid 0.10
_exptl_crystal_size_min 0.10
_refine_diff_density_max 0.24
_refine_diff_density_min -0.33
_refine_diff_density_rms 0.04
_refine_ls_extinction_method none
_refine_ls_goodness_of_fit_ref 1.07
_refine_ls_matrix_type full
_refine_ls_number_parameters 64
_refine_ls_number_reflns 323
_refine_ls_number_restraints 1
_refine_ls_restrained_S_all 1.07
_refine_ls_R_factor_all 0.041
_refine_ls_R_factor_gt 0.040
_refine_ls_shift/su_max 0.000
_refine_ls_shift/su_mean 0.000
_refine_ls_structure_factor_coef Fsqd
_refine_ls_weighting_details 'calc w=1/[\s^2^(Fo^2^)+(0.046P)^2^+2.2P] where P=(Fo^2^+2Fc^2^)/3'
_refine_ls_weighting_scheme calc
_refine_ls_wR_factor_gt 0.100
_refine_ls_wR_factor_ref 0.100
_reflns_number_gt 318
_reflns_number_total 323
_reflns_threshold_expression >2sigma(I)
_cod_data_source_file ja0018015.cif
_cod_data_source_block pseudor3
_cod_original_sg_symbol_H-M 'R 3 m'
_cod_database_code 4115480

loop_
_symmetry_equiv_pos_as_xyz
'x, y, z'
'-y, x-y, z'
'-x+y, -x, z'
'-x+y, y, z'
'x, x-y, z'
'-y, -x, z'
'x+2/3, y+1/3, z+1/3'
'-y+2/3, x-y+1/3, z+1/3'
'-x+y+2/3, -x+1/3, z+1/3'
'-x+y+2/3, y+1/3, z+1/3'
'x+2/3, x-y+1/3, z+1/3'
'-y+2/3, -x+1/3, z+1/3'
'x+1/3, y+2/3, z+2/3'
'-y+1/3, x-y+2/3, z+2/3'
'-x+y+1/3, -x+2/3, z+2/3'
'-x+y+1/3, y+2/3, z+2/3'
'x+1/3, x-y+2/3, z+2/3'
'-y+1/3, -x+2/3, z+2/3'

loop_
_atom_site_label
_atom_site_type_symbol
_atom_site_fract_x
_atom_site_fract_y
_atom_site_fract_z
_atom_site_U_iso_or_equiv
_atom_site_adp_type
_atom_site_occupancy
_atom_site_symmetry_multiplicity
_atom_site_calc_flag
_atom_site_refinement_flags
Cl1 Cl 0.9022(3) 0.1444(3) -0.0283(6) 0.107(3) Uani 0.50 1 d P
Cl2 Cl 0.7495(2) -0.0176(4) 0.1633(11) 0.1085(15) Uani 0.50 1 d P
Cl3 Cl 0.76130(17) -0.1700(2) 0.3276(7) 0.0914(10) Uani 0.50 1 d P
C01 C 0.92520(18) 0.07480(18) 0.1112(16) 0.0578(18) Uani 1 2 d S
C02 C 0.8440(5) -0.0118(8) 0.154(3) 0.052(2) Uani 0.50 1 d P
C03 C 0.8495(4) -0.0867(10) 0.1978(18) 0.036(5) Uani 0.50 1 d P
C04 C 0.9263(4) -0.0793(4) 0.153(2) 0.0355(12) Uani 0.50 1 d P
C05 C 1.0000 0.0000 0.154(3) 0.0273(12) Uani 1 6 d S

loop_
_atom_site_aniso_label
_atom_site_aniso_U_11
_atom_site_aniso_U_22
_atom_site_aniso_U_33
_atom_site_aniso_U_23
_atom_site_aniso_U_13
_atom_site_aniso_U_12
Cl1 0.196(7) 0.147(6) 0.0708(14) -0.0013(18) -0.012(2) 0.157(6)
Cl2 0.0672(17) 0.226(5) 0.0720(14) 0.013(2) 0.0029(15) 0.103(2)
Cl3 0.0347(12) 0.109(2) 0.0710(17) 0.0122(18) 0.0084(11) -0.0086(11)
C01 0.092(4) 0.092(4) 0.034(3) 0.0007(10) -0.0007(10) 0.080(5)
C02 0.043(4) 0.096(7) 0.037(3) -0.001(4) 0.001(3) 0.050(5)
C03 0.029(3) 0.036(10) 0.035(3) -0.003(3) -0.004(2) 0.009(3)
C04 0.035(3) 0.036(4) 0.028(2) 0.002(3) 0.002(3) 0.012(2)
C05 0.0294(18) 0.0294(18) 0.023(3) 0.000 0.000 0.0147(9)

loop_
_atom_type_symbol
_atom_type_description
_atom_type_scat_dispersion_real
_atom_type_scat_dispersion_imag
_atom_type_scat_source
C C 0.0033 0.0016 'International Tables Vol C Tables 4.2.6.8 and 6.1.1.4'
Cl Cl 0.1484 0.1585 'International Tables Vol C Tables 4.2.6.8 and 6.1.1.4'

loop_
_geom_angle_atom_site_label_1
_geom_angle_atom_site_label_2
_geom_angle_atom_site_label_3
_geom_angle
_geom_angle_site_symmetry_1
_geom_angle_site_symmetry_3
_geom_angle_publ_flag
C04 C01 C02 114.9(6) 3_765 . no
C04 C01 Cl1 134.3(4) 3_765 . no
C02 C01 Cl1 110.2(5) . . no
C01 C02 C03 120.1(5) . . no
C01 C02 Cl2 119.9(8) . . no
C03 C02 Cl2 120.0(8) . . no
C02 C03 C04 117.2(9) . . no
C02 C03 Cl3 114.5(8) . . no
C04 C03 Cl3 128.2(12) . . no
C03 C04 C05 121.1(9) . . no
C01 C04 C03 114.8(8) 2_645 . no
C01 C04 C05 124.1(6) 2_645 . no
C04 C05 C04 120. . 3_765 no

loop_
_geom_bond_atom_site_label_1
_geom_bond_atom_site_label_2
_geom_bond_distance
_geom_bond_site_symmetry_2
_geom_bond_publ_flag
Cl1 C01 1.648(6) . no
Cl2 C02 1.717(7) . no
Cl3 C03 1.679(10) . no
C01 C02 1.580(12) . no
C02 C03 1.464(17) . no
C03 C04 1.383(13) . no
C04 C01 1.315(9) 2_645 no
C04 C05 1.433(5) . no
